data_7018405
loop_
_publ_author_name
'Sun, Hongsui'
'Ritch, Jamie S.'
'Hayes, Paul G.'

_publ_section_title
;
 Ring-opening polymerisation of rac-lactide mediated by cationic zinc
 complexes featuring P-stereogenic bisphosphinimine ligands.
;
_journal_issue 13
_journal_name_full 'Dalton transactions (Cambridge, England : 2003)'
_journal_page_first 3701
_journal_page_last 3713
_journal_paper_doi 10.1039/c2dt11954d
_journal_volume 41
_journal_year 2012
_chemical_formula_sum 'C44 H60 B2 O3 P2'
_chemical_formula_weight 720.48
_chemical_name_systematic
;
?
;
_space_group_IT_number 4
_symmetry_cell_setting monoclinic
_symmetry_space_group_name_Hall 'P 2yb'
_symmetry_space_group_name_H-M 'P 1 21 1'
_atom_sites_solution_hydrogens geom
_atom_sites_solution_primary direct
_atom_sites_solution_secondary difmap
_audit_creation_method SHELXL-97
_cell_angle_alpha 90.00
_cell_angle_beta 102.5560(10)
_cell_angle_gamma 90.00
_cell_formula_units_Z 2
_cell_length_a 9.1131(6)
_cell_length_b 17.7459(11)
_cell_length_c 15.5104(10)
_cell_measurement_reflns_used 9949
_cell_measurement_temperature 173(2)
_cell_measurement_theta_max 27.27
_cell_measurement_theta_min 2.29
_cell_volume 2448.4(3)
_computing_cell_refinement 'Bruker SMART'
_computing_data_collection 'Bruker SMART'
_computing_data_reduction 'Bruker SAINT'
_computing_molecular_graphics 'Bruker SHELXTL'
_computing_publication_material 'Bruker SHELXTL'
_computing_structure_refinement 'SHELXL-97 (Sheldrick, 1997)'
_computing_structure_solution 'SHELXS-97 (Sheldrick, 1990)'
_diffrn_ambient_temperature 173(2)
_diffrn_measured_fraction_theta_full 0.999
_diffrn_measured_fraction_theta_max 0.992
_diffrn_measurement_device_type 'CCD area detector'
_diffrn_measurement_method 'phi and omega scans'
_diffrn_radiation_monochromator graphite
_diffrn_radiation_source 'fine-focus sealed tube'
_diffrn_radiation_type MoK\a
_diffrn_radiation_wavelength 0.71073
_diffrn_reflns_av_R_equivalents 0.0443
_diffrn_reflns_av_sigmaI/netI 0.0545
_diffrn_reflns_limit_h_max 11
_diffrn_reflns_limit_h_min -11
_diffrn_reflns_limit_k_max 22
_diffrn_reflns_limit_k_min -22
_diffrn_reflns_limit_l_max 19
_diffrn_reflns_limit_l_min -20
_diffrn_reflns_number 28051
_diffrn_reflns_theta_full 25.25
_diffrn_reflns_theta_max 27.31
_diffrn_reflns_theta_min 1.77
_exptl_absorpt_coefficient_mu 0.120
_exptl_absorpt_correction_T_max 0.7456
_exptl_absorpt_correction_T_min 0.6956
_exptl_absorpt_correction_type multi-scan
_exptl_crystal_colour colorless
_exptl_crystal_density_diffrn 0.977
_exptl_crystal_density_method 'not measured'
_exptl_crystal_description Prism
_exptl_crystal_F_000 776
_exptl_crystal_size_max 0.458
_exptl_crystal_size_mid 0.234
_exptl_crystal_size_min 0.160
_platon_squeeze_details
;
;
_refine_diff_density_max 0.220
_refine_diff_density_min -0.192
_refine_diff_density_rms 0.031
_refine_ls_abs_structure_details 'Flack H D (1983), Acta Cryst. A39, 876-881'
_refine_ls_abs_structure_Flack 0.00(4)
_refine_ls_extinction_method none
_refine_ls_goodness_of_fit_ref 0.933
_refine_ls_hydrogen_treatment constr
_refine_ls_matrix_type full
_refine_ls_number_parameters 468
_refine_ls_number_reflns 10818
_refine_ls_number_restraints 1
_refine_ls_restrained_S_all 0.933
_refine_ls_R_factor_all 0.0420
_refine_ls_R_factor_gt 0.0352
_refine_ls_shift/su_max 0.001
_refine_ls_shift/su_mean 0.000
_refine_ls_structure_factor_coef Fsqd
_refine_ls_weighting_details 'calc w=1/[\s^2^(Fo^2^)+(0.0341P)^2^+0.0000P] where P=(Fo^2^+2Fc^2^)/3'
_refine_ls_weighting_scheme calc
_refine_ls_wR_factor_gt 0.0745
_refine_ls_wR_factor_ref 0.0765
_reflns_number_gt 9043
_reflns_number_total 10818
_reflns_threshold_expression >2sigma(I)
_cod_data_source_file c2dt11954d.txt
_cod_data_source_block ph10024_0m
_cod_depositor_comments
;
The following automatic conversions were performed:

'_symmetry_cell_setting' value 'Monoclinic' changed to 'monoclinic'
according to /home/saulius/struct/CIF-dictionaries/cif_core.dic
dictionary named 'cif_core.dic' version 2.4.1 from 2010-06-29.

Automatic conversion script
Id: cif_fix_values 1715 2011-07-08 13:25:40Z adriana 
;
_cod_original_sg_symbol_H-M P2(1)
_cod_database_code 7018405

loop_
_symmetry_equiv_pos_as_xyz
'x, y, z'
'-x, y+1/2, -z'

loop_
_atom_site_label
_atom_site_type_symbol
_atom_site_fract_x
_atom_site_fract_y
_atom_site_fract_z
_atom_site_U_iso_or_equiv
_atom_site_adp_type
_atom_site_occupancy
_atom_site_symmetry_multiplicity
_atom_site_calc_flag
_atom_site_refinement_flags
P1 P 0.74060(4) 0.46846(2) 0.36817(3) 0.02744(10) Uani 1 1 d .
P2 P 0.56748(4) 0.74847(2) 0.16485(3) 0.02753(10) Uani 1 1 d .
C11 C 0.39741(16) 0.69631(9) 0.15975(10) 0.0265(3) Uani 1 1 d .
C1 C 0.53734(16) 0.47347(9) 0.34027(9) 0.0259(3) Uani 1 1 d .
C6 C 0.45325(16) 0.52923(9) 0.28855(10) 0.0244(3) Uani 1 1 d .
C5 C 0.29622(17) 0.52750(9) 0.26274(10) 0.0267(3) Uani 1 1 d .
C7 C 0.25449(16) 0.59239(9) 0.20769(10) 0.0268(3) Uani 1 1 d .
C12 C 0.38951(16) 0.62948(9) 0.20517(10) 0.0256(3) Uani 1 1 d .
C3 C 0.29708(19) 0.41379(10) 0.34412(11) 0.0369(4) Uani 1 1 d .
H3 H 0.2445 0.3738 0.3648 0.044 Uiso 1 1 calc R
C2 C 0.45418(18) 0.41617(9) 0.36834(11) 0.0322(4) Uani 1 1 d .
H2 H 0.5058 0.3775 0.4051 0.039 Uiso 1 1 calc R
C9 C 0.12353(19) 0.68566(11) 0.11055(13) 0.0434(5) Uani 1 1 d .
H9 H 0.0325 0.7054 0.0763 0.052 Uiso 1 1 calc R
C4 C 0.21774(17) 0.46859(10) 0.29079(10) 0.0326(4) Uani 1 1 d .
H4 H 0.1112 0.4662 0.2735 0.039 Uiso 1 1 calc R
C10 C 0.25937(18) 0.72256(10) 0.11053(11) 0.0371(4) Uani 1 1 d .
H10 H 0.2579 0.7669 0.0760 0.045 Uiso 1 1 calc R
C8 C 0.11974(17) 0.62108(10) 0.15951(11) 0.0369(4) Uani 1 1 d .
H8 H 0.0271 0.5968 0.1602 0.044 Uiso 1 1 calc R
C13 C 0.79314(17) 0.43748(10) 0.26837(11) 0.0320(4) Uani 1 1 d .
C18 C 0.77906(18) 0.48536(10) 0.19617(11) 0.0365(4) Uani 1 1 d .
H18 H 0.7414 0.5350 0.1989 0.044 Uiso 1 1 calc R
C17 C 0.81999(19) 0.46056(14) 0.12044(12) 0.0499(5) Uani 1 1 d .
H17 H 0.8101 0.4935 0.0712 0.060 Uiso 1 1 calc R
C14 C 0.8484(2) 0.36465(11) 0.26342(14) 0.0486(5) Uani 1 1 d .
H14 H 0.8579 0.3313 0.3122 0.058 Uiso 1 1 calc R
C16 C 0.8745(2) 0.38941(14) 0.11521(16) 0.0602(6) Uani 1 1 d .
H16 H 0.9020 0.3729 0.0626 0.072 Uiso 1 1 calc R
C15 C 0.8893(2) 0.34158(13) 0.18678(18) 0.0637(7) Uani 1 1 d .
H15 H 0.9281 0.2922 0.1833 0.076 Uiso 1 1 calc R
C19 C 0.83771(18) 0.59267(9) 0.45938(10) 0.0300(4) Uani 1 1 d .
H19 H 0.8927 0.5575 0.5057 0.036 Uiso 1 1 calc R
C20 C 0.94074(19) 0.65744(9) 0.44897(11) 0.0341(4) Uani 1 1 d .
H20 H 0.8815 0.6923 0.4038 0.041 Uiso 1 1 calc R
C24 C 0.69502(19) 0.61844(11) 0.48502(12) 0.0405(4) Uani 1 1 d .
H24A H 0.6322 0.5740 0.4908 0.049 Uiso 1 1 calc R
H24B H 0.6374 0.6510 0.4378 0.049 Uiso 1 1 calc R
C21 C 0.9760(2) 0.70052(11) 0.53721(13) 0.0459(5) Uani 1 1 d .
H21A H 1.0355 0.6676 0.5834 0.055 Uiso 1 1 calc R
H21B H 1.0380 0.7452 0.5312 0.055 Uiso 1 1 calc R
C23 C 0.7287(2) 0.66194(12) 0.57206(13) 0.0482(5) Uani 1 1 d .
H23 H 0.7799 0.6269 0.6197 0.058 Uiso 1 1 calc R
C25 C 1.0799(2) 0.63425(10) 0.41566(12) 0.0431(5) Uani 1 1 d .
H25 H 1.0438 0.6045 0.3604 0.052 Uiso 1 1 calc R
C22 C 0.8350(2) 0.72604(11) 0.56626(14) 0.0492(5) Uani 1 1 d .
H22A H 0.8643 0.7506 0.6248 0.059 Uiso 1 1 calc R
H22B H 0.7821 0.7640 0.5238 0.059 Uiso 1 1 calc R
C26 C 1.1879(2) 0.58374(14) 0.47913(15) 0.0656(6) Uani 1 1 d .
H26A H 1.2261 0.6109 0.5345 0.098 Uiso 1 1 calc R
H26B H 1.2721 0.5696 0.4525 0.098 Uiso 1 1 calc R
H26C H 1.1349 0.5382 0.4913 0.098 Uiso 1 1 calc R
C27 C 1.1638(3) 0.70242(13) 0.39053(16) 0.0675(7) Uani 1 1 d .
H27A H 1.2172 0.7280 0.4443 0.101 Uiso 1 1 calc R
H27B H 1.0918 0.7373 0.3550 0.101 Uiso 1 1 calc R
H27C H 1.2362 0.6857 0.3562 0.101 Uiso 1 1 calc R
C28 C 0.5854(3) 0.68973(16) 0.59602(18) 0.0822(8) Uani 1 1 d .
H28A H 0.5253 0.7176 0.5461 0.123 Uiso 1 1 calc R
H28B H 0.6107 0.7229 0.6476 0.123 Uiso 1 1 calc R
H28C H 0.5274 0.6466 0.6099 0.123 Uiso 1 1 calc R
C29 C 0.59581(19) 0.80044(10) 0.26714(11) 0.0339(4) Uani 1 1 d .
C34 C 0.4786(2) 0.81898(11) 0.30632(12) 0.0463(5) Uani 1 1 d .
H34 H 0.3812 0.7990 0.2834 0.056 Uiso 1 1 calc R
C30 C 0.7380(2) 0.82912(11) 0.30234(13) 0.0487(5) Uani 1 1 d .
H30 H 0.8207 0.8153 0.2775 0.058 Uiso 1 1 calc R
C31 C 0.7592(3) 0.87830(14) 0.37429(15) 0.0700(7) Uani 1 1 d .
H31 H 0.8558 0.8991 0.3976 0.084 Uiso 1 1 calc R
C32 C 0.6396(3) 0.89639(14) 0.41121(15) 0.0711(7) Uani 1 1 d .
H32 H 0.6538 0.9301 0.4599 0.085 Uiso 1 1 calc R
C33 C 0.5017(3) 0.86668(14) 0.37895(15) 0.0669(6) Uani 1 1 d .
H33 H 0.4206 0.8785 0.4061 0.080 Uiso 1 1 calc R
C36 C 0.5789(2) 0.87399(11) -0.03119(12) 0.0456(5) Uani 1 1 d .
H36 H 0.4694 0.8818 -0.0566 0.055 Uiso 1 1 calc R
C35 C 0.59735(19) 0.87082(10) 0.06871(12) 0.0381(4) Uani 1 1 d .
H35 H 0.7051 0.8614 0.0973 0.046 Uiso 1 1 calc R
C38 C 0.6097(3) 1.01508(15) -0.01843(17) 0.0749(8) Uani 1 1 d .
H38A H 0.5029 1.0246 -0.0464 0.090 Uiso 1 1 calc R
H38B H 0.6698 1.0576 -0.0335 0.090 Uiso 1 1 calc R
C40 C 0.5442(2) 0.94236(11) 0.10545(14) 0.0537(5) Uani 1 1 d .
H40A H 0.5614 0.9384 0.1705 0.064 Uiso 1 1 calc R
H40B H 0.4348 0.9485 0.0818 0.064 Uiso 1 1 calc R
C41 C 0.6230(2) 0.79989(13) -0.07072(12) 0.0525(5) Uani 1 1 d .
H41 H 0.5869 0.7575 -0.0382 0.063 Uiso 1 1 calc R
C37 C 0.6594(3) 0.94353(14) -0.05447(16) 0.0692(7) Uani 1 1 d .
H37A H 0.7688 0.9373 -0.0314 0.083 Uiso 1 1 calc R
H37B H 0.6418 0.9477 -0.1196 0.083 Uiso 1 1 calc R
C39 C 0.6274(3) 1.01161(13) 0.08091(17) 0.0694(7) Uani 1 1 d .
H39 H 0.7367 1.0061 0.1085 0.083 Uiso 1 1 calc R
C42 C 0.5445(3) 0.79222(17) -0.16846(14) 0.0785(8) Uani 1 1 d .
H42A H 0.5697 0.8357 -0.2014 0.118 Uiso 1 1 calc R
H42B H 0.4354 0.7902 -0.1738 0.118 Uiso 1 1 calc R
H42C H 0.5782 0.7459 -0.1925 0.118 Uiso 1 1 calc R
C43 C 0.7917(3) 0.79026(18) -0.06034(17) 0.0842(8) Uani 1 1 d .
H43A H 0.8288 0.8271 -0.0976 0.126 Uiso 1 1 calc R
H43B H 0.8131 0.7392 -0.0783 0.126 Uiso 1 1 calc R
H43C H 0.8419 0.7983 0.0016 0.126 Uiso 1 1 calc R
C44 C 0.5689(4) 1.08357(15) 0.1179(2) 0.1153(11) Uani 1 1 d .
H44A H 0.4641 1.0924 0.0877 0.173 Uiso 1 1 calc R
H44B H 0.6305 1.1267 0.1082 0.173 Uiso 1 1 calc R
H44C H 0.5748 1.0774 0.1814 0.173 Uiso 1 1 calc R
O1 O 0.51158(11) 0.59190(6) 0.25499(7) 0.0244(2) Uani 1 1 d .
O3 O 0.50441(12) 0.80878(6) 0.08897(7) 0.0327(3) Uani 1 1 d .
O2 O 0.80127(12) 0.55285(6) 0.37465(7) 0.0289(2) Uani 1 1 d .
B2 B 0.7411(2) 0.69521(12) 0.15246(15) 0.0395(5) Uani 1 1 d .
H2A H 0.7166 0.6628 0.1001 0.059 Uiso 1 1 calc R
H2B H 0.7770 0.6641 0.2050 0.059 Uiso 1 1 calc R
H2C H 0.8196 0.7311 0.1458 0.059 Uiso 1 1 calc R
B1 B 0.8168(3) 0.40648(13) 0.46720(15) 0.0462(6) Uani 1 1 d .
H1A H 0.9267 0.4044 0.4773 0.069 Uiso 1 1 calc R
H1B H 0.7756 0.3555 0.4560 0.069 Uiso 1 1 calc R
H1C H 0.7876 0.4274 0.5195 0.069 Uiso 1 1 calc R

loop_
_atom_site_aniso_label
_atom_site_aniso_U_11
_atom_site_aniso_U_22
_atom_site_aniso_U_33
_atom_site_aniso_U_23
_atom_site_aniso_U_13
_atom_site_aniso_U_12
P1 0.0247(2) 0.0243(2) 0.0323(2) 0.00100(19) 0.00377(16) 0.00050(18)
P2 0.02174(19) 0.0317(2) 0.0303(2) 0.00855(19) 0.00808(16) 0.00131(18)
C11 0.0195(8) 0.0331(9) 0.0277(8) 0.0027(7) 0.0073(6) 0.0019(7)
C1 0.0244(8) 0.0267(8) 0.0267(8) -0.0018(7) 0.0060(6) -0.0005(7)
C6 0.0247(8) 0.0258(8) 0.0253(8) -0.0012(7) 0.0111(7) -0.0022(7)
C5 0.0230(8) 0.0319(9) 0.0268(8) -0.0032(7) 0.0090(7) -0.0021(7)
C7 0.0197(8) 0.0318(9) 0.0304(9) -0.0006(7) 0.0092(6) -0.0009(7)
C12 0.0193(7) 0.0325(9) 0.0255(8) -0.0002(7) 0.0055(6) 0.0041(7)
C3 0.0362(10) 0.0335(10) 0.0446(10) 0.0026(8) 0.0165(8) -0.0089(8)
C2 0.0348(9) 0.0278(9) 0.0337(9) 0.0027(7) 0.0066(7) -0.0028(7)
C9 0.0222(9) 0.0537(12) 0.0533(12) 0.0144(10) 0.0060(8) 0.0065(8)
C4 0.0228(8) 0.0383(9) 0.0387(9) -0.0008(9) 0.0107(7) -0.0062(8)
C10 0.0259(9) 0.0433(10) 0.0424(10) 0.0125(8) 0.0081(7) 0.0072(7)
C8 0.0170(8) 0.0485(11) 0.0457(11) 0.0043(9) 0.0081(7) -0.0012(8)
C13 0.0194(8) 0.0335(9) 0.0428(10) -0.0101(8) 0.0062(7) -0.0026(7)
C18 0.0252(8) 0.0453(12) 0.0383(10) -0.0059(8) 0.0051(7) 0.0011(7)
C17 0.0345(10) 0.0745(15) 0.0412(11) -0.0107(11) 0.0092(8) -0.0056(11)
C14 0.0348(10) 0.0379(11) 0.0755(15) -0.0087(10) 0.0171(10) 0.0025(8)
C16 0.0428(12) 0.0799(17) 0.0631(15) -0.0345(13) 0.0231(11) -0.0032(11)
C15 0.0544(14) 0.0503(14) 0.0942(19) -0.0280(13) 0.0335(13) 0.0083(11)
C19 0.0329(9) 0.0286(9) 0.0257(8) -0.0016(7) 0.0003(7) -0.0020(7)
C20 0.0376(10) 0.0273(9) 0.0374(10) -0.0041(7) 0.0080(8) -0.0034(7)
C24 0.0341(9) 0.0466(11) 0.0415(10) -0.0116(9) 0.0097(8) -0.0046(8)
C21 0.0436(11) 0.0434(11) 0.0511(12) -0.0192(9) 0.0110(9) -0.0119(9)
C23 0.0478(11) 0.0560(13) 0.0438(11) -0.0150(10) 0.0165(9) -0.0007(10)
C25 0.0428(10) 0.0418(11) 0.0473(11) -0.0140(9) 0.0150(9) -0.0112(9)
C22 0.0570(12) 0.0438(12) 0.0485(12) -0.0152(9) 0.0150(10) 0.0000(10)
C26 0.0427(12) 0.0799(17) 0.0735(16) -0.0116(13) 0.0109(11) 0.0091(12)
C27 0.0680(15) 0.0653(15) 0.0808(17) -0.0224(13) 0.0412(13) -0.0316(12)
C28 0.0657(16) 0.103(2) 0.0877(18) -0.0465(16) 0.0387(14) -0.0057(15)
C29 0.0352(9) 0.0342(10) 0.0309(9) 0.0089(8) 0.0042(7) -0.0031(8)
C34 0.0479(12) 0.0540(12) 0.0391(11) -0.0015(9) 0.0142(9) -0.0029(10)
C30 0.0447(11) 0.0554(13) 0.0422(11) 0.0088(10) 0.0008(9) -0.0086(10)
C31 0.0845(19) 0.0679(16) 0.0467(13) -0.0024(12) -0.0097(13) -0.0310(14)
C32 0.109(2) 0.0636(16) 0.0407(13) -0.0104(11) 0.0164(14) -0.0203(15)
C33 0.0865(18) 0.0669(15) 0.0545(14) -0.0131(12) 0.0310(13) -0.0037(14)
C36 0.0322(10) 0.0611(13) 0.0439(11) 0.0287(10) 0.0091(8) 0.0020(9)
C35 0.0291(9) 0.0415(11) 0.0437(10) 0.0196(9) 0.0079(8) -0.0007(8)
C38 0.0668(16) 0.0606(16) 0.0900(19) 0.0443(15) 0.0013(14) -0.0145(13)
C40 0.0565(13) 0.0419(12) 0.0610(14) 0.0171(10) 0.0090(10) 0.0041(10)
C41 0.0441(11) 0.0771(15) 0.0404(11) 0.0216(11) 0.0183(9) 0.0113(11)
C37 0.0575(14) 0.0830(18) 0.0658(15) 0.0444(13) 0.0104(11) -0.0145(13)
C39 0.0708(16) 0.0412(12) 0.0891(18) 0.0233(12) 0.0019(13) -0.0100(11)
C42 0.0791(17) 0.115(2) 0.0430(13) 0.0140(14) 0.0163(12) 0.0150(16)
C43 0.0541(14) 0.129(2) 0.0754(17) 0.0246(16) 0.0280(13) 0.0196(15)
C44 0.151(3) 0.0417(15) 0.144(3) 0.0130(17) 0.013(2) 0.0069(17)
O1 0.0183(5) 0.0274(6) 0.0277(6) 0.0046(5) 0.0057(4) -0.0006(4)
O3 0.0285(6) 0.0389(7) 0.0318(6) 0.0140(5) 0.0092(5) 0.0012(5)
O2 0.0312(6) 0.0248(6) 0.0295(6) -0.0014(5) 0.0038(5) -0.0023(5)
B2 0.0279(10) 0.0417(12) 0.0528(13) 0.0111(10) 0.0175(9) 0.0069(9)
B1 0.0428(13) 0.0397(13) 0.0506(14) 0.0150(11) -0.0017(10) 0.0030(10)

loop_
_atom_type_symbol
_atom_type_description
_atom_type_scat_dispersion_real
_atom_type_scat_dispersion_imag
_atom_type_scat_source
C C 0.0033 0.0016 'International Tables Vol C Tables 4.2.6.8 and 6.1.1.4'
H H 0.0000 0.0000 'International Tables Vol C Tables 4.2.6.8 and 6.1.1.4'
B B 0.0013 0.0007 'International Tables Vol C Tables 4.2.6.8 and 6.1.1.4'
O O 0.0106 0.0060 'International Tables Vol C Tables 4.2.6.8 and 6.1.1.4'
P P 0.1023 0.0942 'International Tables Vol C Tables 4.2.6.8 and 6.1.1.4'

loop_
_geom_angle_atom_site_label_1
_geom_angle_atom_site_label_2
_geom_angle_atom_site_label_3
_geom_angle
O2 P1 C13 100.82(7)
O2 P1 C1 106.99(7)
C13 P1 C1 104.99(7)
O2 P1 B1 115.71(8)
C13 P1 B1 113.59(10)
C1 P1 B1 113.46(9)
O3 P2 C11 98.27(7)
O3 P2 C29 105.34(7)
C11 P2 C29 105.05(7)
O3 P2 B2 115.75(8)
C11 P2 B2 118.20(9)
C29 P2 B2 112.48(9)
C12 C11 C10 114.87(14)
C12 C11 P2 123.93(11)
C10 C11 P2 121.16(13)
C2 C1 C6 115.44(13)
C2 C1 P1 119.16(12)
C6 C1 P1 125.34(11)
O1 C6 C1 125.42(13)
O1 C6 C5 111.27(13)
C1 C6 C5 123.30(14)
C4 C5 C6 119.40(15)
C4 C5 C7 134.64(14)
C6 C5 C7 105.95(13)
C8 C7 C12 119.43(15)
C8 C7 C5 134.73(14)
C12 C7 C5 105.80(13)
O1 C12 C11 124.88(13)
O1 C12 C7 111.26(13)
C11 C12 C7 123.84(14)
C4 C3 C2 120.88(15)
C4 C3 H3 119.6
C2 C3 H3 119.6
C1 C2 C3 122.17(15)
C1 C2 H2 118.9
C3 C2 H2 118.9
C8 C9 C10 121.10(16)
C8 C9 H9 119.5
C10 C9 H9 119.5
C3 C4 C5 118.77(14)
C3 C4 H4 120.6
C5 C4 H4 120.6
C9 C10 C11 122.22(16)
C9 C10 H10 118.9
C11 C10 H10 118.9
C9 C8 C7 118.43(15)
C9 C8 H8 120.8
C7 C8 H8 120.8
C18 C13 C14 119.56(16)
C18 C13 P1 120.69(13)
C14 C13 P1 119.75(15)
C17 C18 C13 119.77(18)
C17 C18 H18 120.1
C13 C18 H18 120.1
C16 C17 C18 121.0(2)
C16 C17 H17 119.5
C18 C17 H17 119.5
C15 C14 C13 119.3(2)
C15 C14 H14 120.3
C13 C14 H14 120.3
C17 C16 C15 119.61(19)
C17 C16 H16 120.2
C15 C16 H16 120.2
C16 C15 C14 120.8(2)
C16 C15 H15 119.6
C14 C15 H15 119.6
O2 C19 C24 109.99(12)
O2 C19 C20 107.17(12)
C24 C19 C20 112.79(14)
O2 C19 H19 108.9
C24 C19 H19 108.9
C20 C19 H19 108.9
C19 C20 C25 114.30(13)
C19 C20 C21 107.24(14)
C25 C20 C21 114.01(14)
C19 C20 H20 106.9
C25 C20 H20 106.9
C21 C20 H20 106.9
C19 C24 C23 111.52(14)
C19 C24 H24A 109.3
C23 C24 H24A 109.3
C19 C24 H24B 109.3
C23 C24 H24B 109.3
H24A C24 H24B 108.0
C22 C21 C20 112.66(15)
C22 C21 H21A 109.1
C20 C21 H21A 109.1
C22 C21 H21B 109.1
C20 C21 H21B 109.1
H21A C21 H21B 107.8
C22 C23 C28 111.58(18)
C22 C23 C24 109.65(16)
C28 C23 C24 111.29(17)
C22 C23 H23 108.1
C28 C23 H23 108.1
C24 C23 H23 108.1
C26 C25 C27 110.03(18)
C26 C25 C20 114.04(16)
C27 C25 C20 111.84(15)
C26 C25 H25 106.8
C27 C25 H25 106.8
C20 C25 H25 106.8
C23 C22 C21 112.83(16)
C23 C22 H22A 109.0
C21 C22 H22A 109.0
C23 C22 H22B 109.0
C21 C22 H22B 109.0
H22A C22 H22B 107.8
C25 C26 H26A 109.5
C25 C26 H26B 109.5
H26A C26 H26B 109.5
C25 C26 H26C 109.5
H26A C26 H26C 109.5
H26B C26 H26C 109.5
C25 C27 H27A 109.5
C25 C27 H27B 109.5
H27A C27 H27B 109.5
C25 C27 H27C 109.5
H27A C27 H27C 109.5
H27B C27 H27C 109.5
C23 C28 H28A 109.5
C23 C28 H28B 109.5
H28A C28 H28B 109.5
C23 C28 H28C 109.5
H28A C28 H28C 109.5
H28B C28 H28C 109.5
C34 C29 C30 119.03(18)
C34 C29 P2 122.21(13)
C30 C29 P2 118.42(14)
C29 C34 C33 120.5(2)
C29 C34 H34 119.7
C33 C34 H34 119.7
C29 C30 C31 119.9(2)
C29 C30 H30 120.0
C31 C30 H30 120.0
C32 C31 C30 119.6(2)
C32 C31 H31 120.2
C30 C31 H31 120.2
C33 C32 C31 120.7(2)
C33 C32 H32 119.6
C31 C32 H32 119.6
C32 C33 C34 120.1(2)
C32 C33 H33 119.9
C34 C33 H33 119.9
C37 C36 C35 108.65(17)
C37 C36 C41 114.72(17)
C35 C36 C41 113.12(15)
C37 C36 H36 106.6
C35 C36 H36 106.6
C41 C36 H36 106.6
O3 C35 C40 107.60(14)
O3 C35 C36 107.77(14)
C40 C35 C36 112.24(15)
O3 C35 H35 109.7
C40 C35 H35 109.7
C36 C35 H35 109.7
C37 C38 C39 111.80(19)
C37 C38 H38A 109.3
C39 C38 H38A 109.3
C37 C38 H38B 109.3
C39 C38 H38B 109.3
H38A C38 H38B 107.9
C35 C40 C39 111.24(17)
C35 C40 H40A 109.4
C39 C40 H40A 109.4
C35 C40 H40B 109.4
C39 C40 H40B 109.4
H40A C40 H40B 108.0
C43 C41 C42 109.75(18)
C43 C41 C36 113.5(2)
C42 C41 C36 111.27(17)
C43 C41 H41 107.3
C42 C41 H41 107.3
C36 C41 H41 107.3
C38 C37 C36 113.56(19)
C38 C37 H37A 108.9
C36 C37 H37A 108.9
C38 C37 H37B 108.9
C36 C37 H37B 108.9
H37A C37 H37B 107.7
C38 C39 C40 109.61(19)
C38 C39 C44 112.1(2)
C40 C39 C44 110.0(2)
C38 C39 H39 108.4
C40 C39 H39 108.4
C44 C39 H39 108.4
C41 C42 H42A 109.5
C41 C42 H42B 109.5
H42A C42 H42B 109.5
C41 C42 H42C 109.5
H42A C42 H42C 109.5
H42B C42 H42C 109.5
C41 C43 H43A 109.5
C41 C43 H43B 109.5
H43A C43 H43B 109.5
C41 C43 H43C 109.5
H43A C43 H43C 109.5
H43B C43 H43C 109.5
C39 C44 H44A 109.5
C39 C44 H44B 109.5
H44A C44 H44B 109.5
C39 C44 H44C 109.5
H44A C44 H44C 109.5
H44B C44 H44C 109.5
C12 O1 C6 105.69(11)
C35 O3 P2 121.87(10)
C19 O2 P1 121.22(9)
P2 B2 H2A 109.5
P2 B2 H2B 109.5
H2A B2 H2B 109.5
P2 B2 H2C 109.5
H2A B2 H2C 109.5
H2B B2 H2C 109.5
P1 B1 H1A 109.5
P1 B1 H1B 109.5
H1A B1 H1B 109.5
P1 B1 H1C 109.5
H1A B1 H1C 109.5
H1B B1 H1C 109.5

loop_
_geom_bond_atom_site_label_1
_geom_bond_atom_site_label_2
_geom_bond_distance
P1 O2 1.5919(11)
P1 C13 1.8027(17)
P1 C1 1.8104(15)
P1 B1 1.894(2)
P2 O3 1.6021(11)
P2 C11 1.7922(15)
P2 C29 1.8045(18)
P2 B2 1.8880(19)
C11 C12 1.389(2)
C11 C10 1.402(2)
C1 C2 1.393(2)
C1 C6 1.394(2)
C6 O1 1.3824(18)
C6 C5 1.400(2)
C5 C4 1.389(2)
C5 C7 1.435(2)
C7 C8 1.388(2)
C7 C12 1.403(2)
C12 O1 1.3804(17)
C3 C4 1.376(2)
C3 C2 1.400(2)
C3 H3 0.9500
C2 H2 0.9500
C9 C8 1.379(2)
C9 C10 1.401(2)
C9 H9 0.9500
C4 H4 0.9500
C10 H10 0.9500
C8 H8 0.9500
C13 C18 1.389(2)
C13 C14 1.395(2)
C18 C17 1.380(2)
C18 H18 0.9500
C17 C16 1.366(3)
C17 H17 0.9500
C14 C15 1.383(3)
C14 H14 0.9500
C16 C15 1.381(3)
C16 H16 0.9500
C15 H15 0.9500
C19 O2 1.4653(18)
C19 C24 1.511(2)
C19 C20 1.515(2)
C19 H19 1.0000
C20 C25 1.526(2)
C20 C21 1.539(2)
C20 H20 1.0000
C24 C23 1.527(2)
C24 H24A 0.9900
C24 H24B 0.9900
C21 C22 1.520(3)
C21 H21A 0.9900
C21 H21B 0.9900
C23 C22 1.510(3)
C23 C28 1.516(3)
C23 H23 1.0000
C25 C26 1.523(3)
C25 C27 1.526(3)
C25 H25 1.0000
C22 H22A 0.9900
C22 H22B 0.9900
C26 H26A 0.9800
C26 H26B 0.9800
C26 H26C 0.9800
C27 H27A 0.9800
C27 H27B 0.9800
C27 H27C 0.9800
C28 H28A 0.9800
C28 H28B 0.9800
C28 H28C 0.9800
C29 C34 1.379(2)
C29 C30 1.389(2)
C34 C33 1.388(3)
C34 H34 0.9500
C30 C31 1.397(3)
C30 H30 0.9500
C31 C32 1.375(3)
C31 H31 0.9500
C32 C33 1.354(3)
C32 H32 0.9500
C33 H33 0.9500
C36 C37 1.518(3)
C36 C35 1.523(2)
C36 C41 1.541(3)
C36 H36 1.0000
C35 O3 1.4643(19)
C35 C40 1.514(3)
C35 H35 1.0000
C38 C37 1.497(4)
C38 C39 1.515(3)
C38 H38A 0.9900
C38 H38B 0.9900
C40 C39 1.535(3)
C40 H40A 0.9900
C40 H40B 0.9900
C41 C43 1.520(3)
C41 C42 1.535(3)
C41 H41 1.0000
C37 H37A 0.9900
C37 H37B 0.9900
C39 C44 1.542(4)
C39 H39 1.0000
C42 H42A 0.9800
C42 H42B 0.9800
C42 H42C 0.9800
C43 H43A 0.9800
C43 H43B 0.9800
C43 H43C 0.9800
C44 H44A 0.9800
C44 H44B 0.9800
C44 H44C 0.9800
B2 H2A 0.9800
B2 H2B 0.9800
B2 H2C 0.9800
B1 H1A 0.9800
B1 H1B 0.9800
B1 H1C 0.9800

loop_
_geom_torsion_atom_site_label_1
_geom_torsion_atom_site_label_2
_geom_torsion_atom_site_label_3
_geom_torsion_atom_site_label_4
_geom_torsion
O3 P2 C11 C12 171.75(13)
C29 P2 C11 C12 -79.84(14)
B2 P2 C11 C12 46.58(17)
O3 P2 C11 C10 -10.45(14)
C29 P2 C11 C10 97.96(14)
B2 P2 C11 C10 -135.62(14)
O2 P1 C1 C2 -150.86(12)
C13 P1 C1 C2 102.58(13)
B1 P1 C1 C2 -22.02(16)
O2 P1 C1 C6 32.16(15)
C13 P1 C1 C6 -74.40(15)
B1 P1 C1 C6 161.00(14)
C2 C1 C6 O1 178.68(14)
P1 C1 C6 O1 -4.2(2)
C2 C1 C6 C5 -2.5(2)
P1 C1 C6 C5 174.62(12)
O1 C6 C5 C4 -179.64(13)
C1 C6 C5 C4 1.4(2)
O1 C6 C5 C7 1.50(17)
C1 C6 C5 C7 -177.51(14)
C4 C5 C7 C8 -1.5(3)
C6 C5 C7 C8 177.14(18)
C4 C5 C7 C12 -179.46(17)
C6 C5 C7 C12 -0.85(16)
C10 C11 C12 O1 177.45(14)
P2 C11 C12 O1 -4.6(2)
C10 C11 C12 C7 -4.1(2)
P2 C11 C12 C7 173.85(12)
C8 C7 C12 O1 -178.42(14)
C5 C7 C12 O1 -0.05(17)
C8 C7 C12 C11 2.9(2)
C5 C7 C12 C11 -178.71(14)
C6 C1 C2 C3 1.7(2)
P1 C1 C2 C3 -175.57(13)
C4 C3 C2 C1 0.1(3)
C2 C3 C4 C5 -1.3(3)
C6 C5 C4 C3 0.6(2)
C7 C5 C4 C3 179.09(17)
C8 C9 C10 C11 -0.1(3)
C12 C11 C10 C9 2.6(2)
P2 C11 C10 C9 -175.36(14)
C10 C9 C8 C7 -1.3(3)
C12 C7 C8 C9 -0.1(2)
C5 C7 C8 C9 -177.86(18)
O2 P1 C13 C18 -39.66(14)
C1 P1 C13 C18 71.39(14)
B1 P1 C13 C18 -164.09(14)
O2 P1 C13 C14 140.39(13)
C1 P1 C13 C14 -108.56(14)
B1 P1 C13 C14 15.96(17)
C14 C13 C18 C17 -0.1(2)
P1 C13 C18 C17 179.96(13)
C13 C18 C17 C16 -0.1(3)
C18 C13 C14 C15 0.5(3)
P1 C13 C14 C15 -179.59(15)
C18 C17 C16 C15 -0.2(3)
C17 C16 C15 C14 0.6(3)
C13 C14 C15 C16 -0.7(3)
O2 C19 C20 C25 -53.98(17)
C24 C19 C20 C25 -175.17(14)
O2 C19 C20 C21 178.61(13)
C24 C19 C20 C21 57.42(18)
O2 C19 C24 C23 -178.61(14)
C20 C19 C24 C23 -59.0(2)
C19 C20 C21 C22 -55.2(2)
C25 C20 C21 C22 177.23(16)
C19 C24 C23 C22 54.3(2)
C19 C24 C23 C28 178.23(18)
C19 C20 C25 C26 -64.8(2)
C21 C20 C25 C26 59.1(2)
C19 C20 C25 C27 169.58(17)
C21 C20 C25 C27 -66.6(2)
C28 C23 C22 C21 -176.72(19)
C24 C23 C22 C21 -53.0(2)
C20 C21 C22 C23 55.4(2)
O3 P2 C29 C34 78.31(16)
C11 P2 C29 C34 -24.89(17)
B2 P2 C29 C34 -154.75(15)
O3 P2 C29 C30 -94.95(14)
C11 P2 C29 C30 161.86(14)
B2 P2 C29 C30 31.99(17)
C30 C29 C34 C33 1.1(3)
P2 C29 C34 C33 -172.11(16)
C34 C29 C30 C31 -2.4(3)
P2 C29 C30 C31 171.05(16)
C29 C30 C31 C32 1.7(3)
C30 C31 C32 C33 0.4(4)
C31 C32 C33 C34 -1.8(4)
C29 C34 C33 C32 1.0(3)
C37 C36 C35 O3 173.34(15)
C41 C36 C35 O3 -58.06(18)
C37 C36 C35 C40 55.0(2)
C41 C36 C35 C40 -176.35(15)
O3 C35 C40 C39 -175.55(16)
C36 C35 C40 C39 -57.2(2)
C37 C36 C41 C43 45.9(2)
C35 C36 C41 C43 -79.5(2)
C37 C36 C41 C42 -78.5(2)
C35 C36 C41 C42 156.12(17)
C39 C38 C37 C36 56.2(3)
C35 C36 C37 C38 -54.8(2)
C41 C36 C37 C38 177.54(18)
C37 C38 C39 C40 -54.7(3)
C37 C38 C39 C44 -177.1(2)
C35 C40 C39 C38 55.4(2)
C35 C40 C39 C44 179.1(2)
C11 C12 O1 C6 179.59(14)
C7 C12 O1 C6 0.95(16)
C1 C6 O1 C12 177.46(14)
C5 C6 O1 C12 -1.53(16)
C40 C35 O3 P2 -105.56(14)
C36 C35 O3 P2 133.20(12)
C11 P2 O3 C35 175.64(12)
C29 P2 O3 C35 67.45(13)
B2 P2 O3 C35 -57.47(15)
C24 C19 O2 P1 -76.85(15)
C20 C19 O2 P1 160.21(10)
C13 P1 O2 C19 -156.31(11)
C1 P1 O2 C19 94.19(11)
B1 P1 O2 C19 -33.33(14)

loop_
_platon_squeeze_void_nr
_platon_squeeze_void_average_x
_platon_squeeze_void_average_y
_platon_squeeze_void_average_z
_platon_squeeze_void_volume
_platon_squeeze_void_count_electrons
_platon_squeeze_void_content
1 0.044 0.037 0.209 254 41 ' '
2 -0.045 0.537 0.791 254 41 ' '
